data_7226982
loop_
_publ_author_name
'Sun, Xiaohua'
'Fei, Jie'
'Zou, Chuncheng'
'Lu, Min'
'Ye, Jinxing'

_publ_section_title
;
 Remote Stereocontrolled Asymmetric 1,6-Addition/1,4-Addition Cascade
 Reactions between Cyclic Dienones and 2-Indolinethiones
;
_journal_name_full 'RSC Adv.'
_journal_paper_doi 10.1039/C6RA19916J
_journal_year 2016
_chemical_absolute_configuration ad
_chemical_formula_sum 'C19 H21 N O3 S'
_chemical_formula_weight 343.43
_chemical_name_systematic
; 
 ? 
;
_space_group_crystal_system orthorhombic
_space_group_IT_number 19
_space_group_name_Hall 'P 2ac 2ab'
_space_group_name_H-M_alt 'P 21 21 21'
_symmetry_space_group_name_Hall 'P 2ac 2ab'
_symmetry_space_group_name_H-M 'P 21 21 21'
_atom_sites_solution_hydrogens mixed
_audit_creation_method SHELXL-2013
_audit_update_record
;
2016-07-22 deposited with the CCDC.
2016-10-31 downloaded from the CCDC.
;
_cell_angle_alpha 90
_cell_angle_beta 90
_cell_angle_gamma 90
_cell_formula_units_Z 4
_cell_length_a 7.8324(19)
_cell_length_b 10.981(3)
_cell_length_c 20.695(5)
_cell_measurement_reflns_used 2566
_cell_measurement_temperature 293(2)
_cell_measurement_theta_max 44.133
_cell_measurement_theta_min 5.410
_cell_volume 1779.9(8)
_computing_cell_refinement 'Bruker SMART'
_computing_data_collection 'Bruker SMART'
_computing_data_reduction 'Bruker SHELXTL'
_computing_molecular_graphics 'Bruker SHELXTL'
_computing_publication_material 'Bruker SHELXTL'
_computing_structure_refinement 'SHELXL-2013 (Sheldrick, 2013)'
_computing_structure_solution 'Bruker SHELXTL'
_diffrn_ambient_temperature 293(2)
_diffrn_measured_fraction_theta_full 1.000
_diffrn_measured_fraction_theta_max 1.000
_diffrn_measurement_device_type 'CCD area detector'
_diffrn_measurement_method 'phi and omega scans'
_diffrn_radiation_type MoK\a
_diffrn_radiation_wavelength 0.71073
_diffrn_reflns_av_R_equivalents 0.0382
_diffrn_reflns_av_unetI/netI 0.0394
_diffrn_reflns_Laue_measured_fraction_full 1.000
_diffrn_reflns_Laue_measured_fraction_max 1.000
_diffrn_reflns_limit_h_max 9
_diffrn_reflns_limit_h_min -8
_diffrn_reflns_limit_k_max 13
_diffrn_reflns_limit_k_min -13
_diffrn_reflns_limit_l_max 25
_diffrn_reflns_limit_l_min -22
_diffrn_reflns_number 10113
_diffrn_reflns_point_group_measured_fraction_full 1.000
_diffrn_reflns_point_group_measured_fraction_max 1.000
_diffrn_reflns_theta_full 25.242
_diffrn_reflns_theta_max 25.493
_diffrn_reflns_theta_min 1.968
_exptl_absorpt_coefficient_mu 0.198
_exptl_absorpt_correction_T_max 0.7456
_exptl_absorpt_correction_T_min 0.6729
_exptl_absorpt_correction_type multi-scan
_exptl_absorpt_process_details sadabs
_exptl_crystal_colour colorless
_exptl_crystal_density_diffrn 1.282
_exptl_crystal_description prismatic
_exptl_crystal_F_000 728
_exptl_crystal_size_max 0.200
_exptl_crystal_size_mid 0.140
_exptl_crystal_size_min 0.110
_refine_diff_density_max 0.234
_refine_diff_density_min -0.133
_refine_diff_density_rms 0.043
_refine_ls_abs_structure_details
; 
 Flack x determined using 1064 quotients [(I+)-(I-)]/[(I+)+(I-)] 
 (Parsons and Flack (2004), Acta Cryst. A60, s61). 
;
_refine_ls_abs_structure_Flack 0.03(5)
_refine_ls_extinction_method none
_refine_ls_goodness_of_fit_ref 1.016
_refine_ls_hydrogen_treatment mixed
_refine_ls_matrix_type full
_refine_ls_number_parameters 222
_refine_ls_number_reflns 3313
_refine_ls_number_restraints 0
_refine_ls_restrained_S_all 1.016
_refine_ls_R_factor_all 0.0508
_refine_ls_R_factor_gt 0.0416
_refine_ls_shift/su_max 0.001
_refine_ls_shift/su_mean 0.000
_refine_ls_structure_factor_coef Fsqd
_refine_ls_weighting_details 'w=1/[\s^2^(Fo^2^)+(0.0590P)^2^] where P=(Fo^2^+2Fc^2^)/3'
_refine_ls_weighting_scheme calc
_refine_ls_wR_factor_gt 0.0945
_refine_ls_wR_factor_ref 0.0998
_reflns_Friedel_coverage 0.726
_reflns_Friedel_fraction_full 1.000
_reflns_Friedel_fraction_max 1.000
_reflns_number_gt 2838
_reflns_number_total 3313
_reflns_threshold_expression 'I > 2\s(I)'
_cod_data_source_file c6ra19916j2.cif
_cod_data_source_block cd16448
_cod_original_cell_volume 1779.8(7)
_cod_database_code 7226982
_shelx_space_group_comment
; 
The symmetry employed for this shelxl refinement is uniquely defined 
by the following loop, which should always be used as a source of 
symmetry information in preference to the above space-group names. 
They are only intended as comments. 
;
_shelx_estimated_absorpt_t_min 0.961
_shelx_estimated_absorpt_t_max 0.979
_shelxl_version_number 2013-4

loop_
_space_group_symop_operation_xyz
'x, y, z'
'-x+1/2, -y, z+1/2'
'-x, y+1/2, -z+1/2'
'x+1/2, -y+1/2, -z'

loop_
_atom_site_label
_atom_site_type_symbol
_atom_site_fract_x
_atom_site_fract_y
_atom_site_fract_z
_atom_site_U_iso_or_equiv
_atom_site_adp_type
_atom_site_occupancy
_atom_site_site_symmetry_order
_atom_site_calc_flag
_atom_site_refinement_flags_posn
_atom_site_refinement_flags_adp
S1 S 0.68093(10) 0.87290(7) 0.17976(4) 0.0463(2) Uani 1 1 d . .
N1 N 0.7445(3) 0.9287(2) 0.30585(13) 0.0431(6) Uani 1 1 d . .
O1 O 0.9656(3) 0.6035(2) 0.16089(12) 0.0644(7) Uani 1 1 d . .
O2 O 0.1527(3) 0.8446(2) 0.29417(16) 0.0781(9) Uani 1 1 d . .
O3 O 0.1359(2) 0.64447(17) 0.30906(10) 0.0429(5) Uani 1 1 d . .
C1 C 0.6895(4) 0.9038(3) 0.36719(14) 0.0423(7) Uani 1 1 d . .
C2 C 0.7474(5) 0.9454(3) 0.42670(17) 0.0600(9) Uani 1 1 d . .
H2 H 0.8393 0.9987 0.4297 0.072 Uiso 1 1 calc R U
C3 C 0.6641(6) 0.9047(4) 0.48109(18) 0.0715(11) Uani 1 1 d . .
H3 H 0.7007 0.9308 0.5215 0.086 Uiso 1 1 calc R U
C4 C 0.5264(6) 0.8256(4) 0.47677(19) 0.0771(12) Uani 1 1 d . .
H4 H 0.4720 0.8003 0.5144 0.093 Uiso 1 1 calc R U
C5 C 0.4683(5) 0.7836(4) 0.41802(17) 0.0616(10) Uani 1 1 d . .
H5 H 0.3764 0.7302 0.4157 0.074 Uiso 1 1 calc R U
C6 C 0.5505(4) 0.8231(3) 0.36217(15) 0.0436(7) Uani 1 1 d . .
C7 C 0.5242(4) 0.8005(3) 0.29503(14) 0.0383(7) Uani 1 1 d . .
C8 C 0.6445(3) 0.8659(3) 0.26280(14) 0.0387(7) Uani 1 1 d . .
C9 C 0.3929(4) 0.7198(3) 0.26429(14) 0.0389(7) Uani 1 1 d . .
H9 H 0.4222 0.6347 0.2734 0.047 Uiso 1 1 calc R U
C10 C 0.3859(4) 0.7378(3) 0.19094(15) 0.0432(7) Uani 1 1 d . .
H10A H 0.3144 0.6746 0.1725 0.052 Uiso 1 1 calc R U
H10B H 0.3319 0.8155 0.1820 0.052 Uiso 1 1 calc R U
C11 C 0.5594(4) 0.7349(3) 0.15709(13) 0.0387(7) Uani 1 1 d . .
C12 C 0.5341(4) 0.7414(4) 0.08443(15) 0.0545(9) Uani 1 1 d . .
H12A H 0.4770 0.8172 0.0740 0.065 Uiso 1 1 calc R U
H12B H 0.4598 0.6752 0.0713 0.065 Uiso 1 1 calc R U
C13 C 0.6990(5) 0.7338(4) 0.04581(16) 0.0662(10) Uani 1 1 d . .
H13A H 0.7674 0.8059 0.0539 0.079 Uiso 1 1 calc R U
H13B H 0.6726 0.7313 0.0000 0.079 Uiso 1 1 calc R U
C14 C 0.8004(5) 0.6208(4) 0.06431(15) 0.0692(10) Uani 1 1 d . .
H14A H 0.7400 0.5488 0.0497 0.083 Uiso 1 1 calc R U
H14B H 0.9106 0.6227 0.0429 0.083 Uiso 1 1 calc R U
C15 C 0.8265(4) 0.6135(3) 0.13646(15) 0.0482(8) Uani 1 1 d . .
C16 C 0.6637(4) 0.6220(3) 0.17516(14) 0.0409(7) Uani 1 1 d . .
H16A H 0.6914 0.6250 0.2208 0.049 Uiso 1 1 calc R U
H16B H 0.5954 0.5497 0.1676 0.049 Uiso 1 1 calc R U
C17 C 0.2153(4) 0.7454(3) 0.29092(14) 0.0420(7) Uani 1 1 d . .
C18 C -0.0381(4) 0.6605(3) 0.33158(17) 0.0479(8) Uani 1 1 d . .
H18A H -0.1072 0.6969 0.2978 0.057 Uiso 1 1 calc R U
H18B H -0.0399 0.7139 0.3689 0.057 Uiso 1 1 calc R U
C19 C -0.1072(5) 0.5392(4) 0.3491(2) 0.0716(11) Uani 1 1 d . .
H19A H -0.1071 0.4875 0.3117 0.107 Uiso 1 1 calc R U
H19B H -0.2218 0.5480 0.3648 0.107 Uiso 1 1 calc R U
H19C H -0.0373 0.5035 0.3822 0.107 Uiso 1 1 calc R U
H1 H 0.829(4) 0.965(3) 0.2956(14) 0.037(8) Uiso 1 1 d . .

loop_
_atom_site_aniso_label
_atom_site_aniso_U_11
_atom_site_aniso_U_22
_atom_site_aniso_U_33
_atom_site_aniso_U_23
_atom_site_aniso_U_13
_atom_site_aniso_U_12
S1 0.0486(5) 0.0323(4) 0.0581(5) 0.0017(4) 0.0092(4) -0.0089(4)
N1 0.0328(14) 0.0346(14) 0.0619(17) -0.0021(12) 0.0037(13) -0.0085(12)
O1 0.0397(14) 0.0699(17) 0.0836(17) 0.0072(13) 0.0007(12) 0.0081(12)
O2 0.0518(15) 0.0342(13) 0.148(2) -0.0004(14) 0.0329(16) 0.0061(11)
O3 0.0296(10) 0.0336(11) 0.0656(13) 0.0048(10) 0.0061(9) -0.0017(8)
C1 0.0382(16) 0.0334(15) 0.0555(18) 0.0002(13) -0.0051(15) 0.0050(14)
C2 0.059(2) 0.049(2) 0.072(2) -0.0028(18) -0.010(2) 0.0004(18)
C3 0.090(3) 0.070(3) 0.055(2) 0.0014(19) -0.013(2) 0.007(2)
C4 0.097(3) 0.077(3) 0.058(2) 0.012(2) 0.006(2) -0.013(3)
C5 0.066(2) 0.061(2) 0.058(2) 0.0095(17) 0.0048(18) -0.008(2)
C6 0.0404(18) 0.0362(17) 0.0543(18) 0.0065(14) 0.0016(15) 0.0037(14)
C7 0.0296(15) 0.0309(15) 0.0546(18) 0.0023(13) 0.0012(13) 0.0017(12)
C8 0.0294(15) 0.0261(14) 0.0605(18) -0.0023(14) 0.0015(13) -0.0002(13)
C9 0.0310(15) 0.0242(15) 0.0615(19) 0.0033(13) 0.0047(14) -0.0003(12)
C10 0.0330(14) 0.0351(16) 0.0616(19) 0.0003(15) -0.0050(14) 0.0011(13)
C11 0.0346(15) 0.0313(15) 0.0504(16) 0.0013(13) -0.0020(13) -0.0022(13)
C12 0.051(2) 0.054(2) 0.0586(19) 0.0055(17) -0.0109(16) 0.0028(19)
C13 0.064(2) 0.083(3) 0.0510(18) 0.0041(18) -0.0007(17) 0.005(2)
C14 0.062(2) 0.085(3) 0.060(2) -0.003(2) 0.0115(18) 0.020(2)
C15 0.0420(18) 0.0402(18) 0.0624(19) 0.0026(15) 0.0033(16) 0.0059(16)
C16 0.0361(16) 0.0332(15) 0.0535(16) -0.0012(15) -0.0020(13) -0.0031(13)
C17 0.0319(15) 0.0317(16) 0.0624(18) 0.0000(15) 0.0030(14) -0.0005(14)
C18 0.0315(16) 0.0486(19) 0.064(2) -0.0003(15) 0.0087(15) 0.0003(14)
C19 0.049(2) 0.065(2) 0.101(3) 0.007(2) 0.020(2) -0.012(2)

loop_
_atom_type_symbol
_atom_type_description
_atom_type_scat_dispersion_real
_atom_type_scat_dispersion_imag
_atom_type_scat_source
C C 0.0033 0.0016 'International Tables Vol C Tables 4.2.6.8 and 6.1.1.4'
H H 0.0000 0.0000 'International Tables Vol C Tables 4.2.6.8 and 6.1.1.4'
N N 0.0061 0.0033 'International Tables Vol C Tables 4.2.6.8 and 6.1.1.4'
O O 0.0106 0.0060 'International Tables Vol C Tables 4.2.6.8 and 6.1.1.4'
S S 0.1246 0.1234 'International Tables Vol C Tables 4.2.6.8 and 6.1.1.4'

loop_
_geom_angle_atom_site_label_1
_geom_angle_atom_site_label_2
_geom_angle_atom_site_label_3
_geom_angle
C8 S1 C11 97.44(13)
C1 N1 C8 108.8(3)
C1 N1 H1 127(2)
C8 N1 H1 123(2)
C17 O3 C18 115.5(2)
N1 C1 C2 130.9(3)
N1 C1 C6 107.5(3)
C2 C1 C6 121.6(3)
C3 C2 C1 117.6(4)
C3 C2 H2 121.2
C1 C2 H2 121.2
C2 C3 C4 121.3(4)
C2 C3 H3 119.4
C4 C3 H3 119.4
C5 C4 C3 121.5(4)
C5 C4 H4 119.2
C3 C4 H4 119.2
C4 C5 C6 118.4(4)
C4 C5 H5 120.8
C6 C5 H5 120.8
C5 C6 C1 119.5(3)
C5 C6 C7 133.5(3)
C1 C6 C7 107.0(3)
C8 C7 C6 106.6(3)
C8 C7 C9 125.4(3)
C6 C7 C9 128.0(3)
C7 C8 N1 110.0(3)
C7 C8 S1 128.3(2)
N1 C8 S1 121.6(2)
C7 C9 C17 111.3(2)
C7 C9 C10 111.6(2)
C17 C9 C10 107.6(2)
C7 C9 H9 108.7
C17 C9 H9 108.7
C10 C9 H9 108.7
C11 C10 C9 114.8(2)
C11 C10 H10A 108.6
C9 C10 H10A 108.6
C11 C10 H10B 108.6
C9 C10 H10B 108.6
H10A C10 H10B 107.5
C12 C11 C10 109.7(2)
C12 C11 C16 110.5(2)
C10 C11 C16 112.3(2)
C12 C11 S1 106.3(2)
C10 C11 S1 108.9(2)
C16 C11 S1 109.11(19)
C11 C12 C13 114.0(3)
C11 C12 H12A 108.7
C13 C12 H12A 108.7
C11 C12 H12B 108.8
C13 C12 H12B 108.7
H12A C12 H12B 107.6
C12 C13 C14 110.8(3)
C12 C13 H13A 109.5
C14 C13 H13A 109.5
C12 C13 H13B 109.5
C14 C13 H13B 109.5
H13A C13 H13B 108.1
C15 C14 C13 111.3(3)
C15 C14 H14A 109.4
C13 C14 H14A 109.4
C15 C14 H14B 109.4
C13 C14 H14B 109.4
H14A C14 H14B 108.0
O1 C15 C16 123.1(3)
O1 C15 C14 122.8(3)
C16 C15 C14 114.0(3)
C15 C16 C11 111.8(2)
C15 C16 H16A 109.3
C11 C16 H16A 109.3
C15 C16 H16B 109.3
C11 C16 H16B 109.3
H16A C16 H16B 107.9
O2 C17 O3 123.6(3)
O2 C17 C9 124.3(3)
O3 C17 C9 112.1(2)
O3 C18 C19 108.2(3)
O3 C18 H18A 110.1
C19 C18 H18A 110.1
O3 C18 H18B 110.1
C19 C18 H18B 110.1
H18A C18 H18B 108.4
C18 C19 H19A 109.5
C18 C19 H19B 109.5
H19A C19 H19B 109.5
C18 C19 H19C 109.5
H19A C19 H19C 109.5
H19B C19 H19C 109.5

loop_
_geom_bond_atom_site_label_1
_geom_bond_atom_site_label_2
_geom_bond_distance
S1 C8 1.744(3)
S1 C11 1.850(3)
N1 C1 1.368(4)
N1 C8 1.372(4)
N1 H1 0.80(3)
O1 C15 1.206(4)
O2 C17 1.196(4)
O3 C17 1.326(3)
O3 C18 1.451(3)
C1 C2 1.389(4)
C1 C6 1.408(4)
C2 C3 1.376(5)
C2 H2 0.9300
C3 C4 1.388(6)
C3 H3 0.9300
C4 C5 1.377(5)
C4 H4 0.9300
C5 C6 1.392(5)
C5 H5 0.9300
C6 C7 1.426(4)
C7 C8 1.359(4)
C7 C9 1.499(4)
C9 C17 1.522(4)
C9 C10 1.532(4)
C9 H9 0.9800
C10 C11 1.529(4)
C10 H10A 0.9700
C10 H10B 0.9700
C11 C12 1.518(4)
C11 C16 1.531(4)
C12 C13 1.521(5)
C12 H12A 0.9700
C12 H12B 0.9700
C13 C14 1.522(5)
C13 H13A 0.9700
C13 H13B 0.9700
C14 C15 1.509(4)
C14 H14A 0.9700
C14 H14B 0.9700
C15 C16 1.509(4)
C16 H16A 0.9700
C16 H16B 0.9700
C18 C19 1.483(5)
C18 H18A 0.9700
C18 H18B 0.9700
C19 H19A 0.9600
C19 H19B 0.9600
C19 H19C 0.9600

loop_
_geom_torsion_atom_site_label_1
_geom_torsion_atom_site_label_2
_geom_torsion_atom_site_label_3
_geom_torsion_atom_site_label_4
_geom_torsion
C8 N1 C1 C2 -179.4(3)
C8 N1 C1 C6 -0.1(3)
N1 C1 C2 C3 179.3(3)
C6 C1 C2 C3 0.0(5)
C1 C2 C3 C4 -0.3(6)
C2 C3 C4 C5 0.5(6)
C3 C4 C5 C6 -0.4(6)
C4 C5 C6 C1 0.1(5)
C4 C5 C6 C7 -178.9(4)
N1 C1 C6 C5 -179.3(3)
C2 C1 C6 C5 0.1(4)
N1 C1 C6 C7 0.0(3)
C2 C1 C6 C7 179.4(3)
C5 C6 C7 C8 179.3(4)
C1 C6 C7 C8 0.2(3)
C5 C6 C7 C9 -1.5(6)
C1 C6 C7 C9 179.4(3)
C6 C7 C8 N1 -0.2(3)
C9 C7 C8 N1 -179.4(3)
C6 C7 C8 S1 178.4(2)
C9 C7 C8 S1 -0.8(4)
C1 N1 C8 C7 0.2(3)
C1 N1 C8 S1 -178.5(2)
C11 S1 C8 C7 -16.7(3)
C11 S1 C8 N1 161.8(2)
C8 C7 C9 C17 -131.4(3)
C6 C7 C9 C17 49.5(4)
C8 C7 C9 C10 -11.2(4)
C6 C7 C9 C10 169.8(3)
C7 C9 C10 C11 48.6(3)
C17 C9 C10 C11 171.1(2)
C9 C10 C11 C12 174.6(3)
C9 C10 C11 C16 51.4(3)
C9 C10 C11 S1 -69.6(3)
C8 S1 C11 C12 165.2(2)
C8 S1 C11 C10 47.2(2)
C8 S1 C11 C16 -75.7(2)
C10 C11 C12 C13 -177.6(3)
C16 C11 C12 C13 -53.4(4)
S1 C11 C12 C13 64.9(3)
C11 C12 C13 C14 54.2(4)
C12 C13 C14 C15 -52.5(4)
C13 C14 C15 O1 -125.4(4)
C13 C14 C15 C16 53.6(4)
O1 C15 C16 C11 125.8(3)
C14 C15 C16 C11 -53.2(4)
C12 C11 C16 C15 51.5(3)
C10 C11 C16 C15 174.2(2)
S1 C11 C16 C15 -65.0(3)
C18 O3 C17 O2 2.1(5)
C18 O3 C17 C9 -176.6(2)
C7 C9 C17 O2 50.9(4)
C10 C9 C17 O2 -71.7(4)
C7 C9 C17 O3 -130.4(3)
C10 C9 C17 O3 107.0(3)
C17 O3 C18 C19 179.5(3)
